data_2005726
loop_
_publ_author_name
'Gakh, A. A.'
'Bryan, J. C.'
'Sachleben, R. A.'

_publ_contact_author
;
 Jeffrey C. Bryan
 Chemical and Analytical Sciences Division
 Oak Ridge National Laboratory
 Oak Ridge
 TN 37831-6119
 USA
;
_publ_section_title
;
 9,10-Bis(7-fluoro-2,5-dioxaheptyl)triptycene
;
_journal_issue 12
_journal_name_full 'Acta Crystallographica Section C'
_journal_page_first 3093
_journal_page_last 3095
_journal_paper_doi 10.1107/S0108270196010694
_journal_volume 52
_journal_year 1996
_chemical_formula_moiety 'C30 H32 F2 O4'
_chemical_formula_sum 'C30 H32 F2 O4'
_chemical_formula_weight 494.58
_chemical_name_common 9,10-bis(7-fluoro-2,5-dioxaheptyl)triptycene
_chemical_name_systematic
;
 ?
;
_space_group_IT_number 14
_symmetry_cell_setting monoclinic
_symmetry_space_group_name_Hall '-P 2ybc'
_symmetry_space_group_name_H-M 'P 1 21/c 1'
_atom_type_scat_source
;International Tables for Crystallography (1992, Vol C,
 Tables 4.2.6.8 and 6.1.1.4)
;
_audit_creation_method 'PLATON <TABLE ACC> option'
_cell_angle_alpha 90
_cell_angle_beta 99.513(7)
_cell_angle_gamma 90
_cell_formula_units_Z 4
_cell_length_a 10.413(2)
_cell_length_b 15.7825(13)
_cell_length_c 15.503(2)
_cell_measurement_reflns_used 25
_cell_measurement_temperature 163(2)
_cell_measurement_theta_max 13.3
_cell_measurement_theta_min 10.2
_cell_volume 2512.8(6)
_diffrn_ambient_temperature 163(2)
_diffrn_measurement_device 'Enraf Nonius CAD4'
_diffrn_measurement_method \w-scans
_diffrn_radiation_monochromator graphite
_diffrn_radiation_source 'fine-focus sealed tube'
_diffrn_radiation_type 'Mo K\a'
_diffrn_radiation_wavelength 0.71073
_diffrn_reflns_av_R_equivalents 0.025
_diffrn_reflns_av_sigmaI/netI 0.0375
_diffrn_reflns_limit_h_max 12
_diffrn_reflns_limit_h_min -6
_diffrn_reflns_limit_k_max 18
_diffrn_reflns_limit_k_min -22
_diffrn_reflns_limit_l_max 18
_diffrn_reflns_limit_l_min -18
_diffrn_reflns_number 7156
_diffrn_reflns_reduction_process
;
 ?
;
_diffrn_reflns_theta_max 25
_diffrn_reflns_theta_min 2
_diffrn_standards_decay_% 5.7
_diffrn_standards_interval_time 120
_diffrn_standards_number 3
_exptl_absorpt_coefficient_mu 0.10
_exptl_absorpt_correction_T_max 0.955
_exptl_absorpt_correction_T_min 0.932
_exptl_absorpt_correction_type 'empirical via \y scans (SHELXTL: Siemens, 1990)'
_exptl_crystal_colour yellow
_exptl_crystal_density_diffrn 1.307
_exptl_crystal_density_meas ?
_exptl_crystal_description prism
_exptl_crystal_F_000 1048
_exptl_crystal_size_max 0.70
_exptl_crystal_size_mid 0.41
_exptl_crystal_size_min 0.33
_refine_diff_density_max 0.21
_refine_diff_density_min -0.21
_refine_ls_extinction_method none
_refine_ls_goodness_of_fit_all 1.017
_refine_ls_goodness_of_fit_obs 1.046
_refine_ls_hydrogen_treatment noref
_refine_ls_matrix_type full
_refine_ls_number_constraints 0
_refine_ls_number_parameters 325
_refine_ls_number_reflns 4420
_refine_ls_number_restraints 0
_refine_ls_R_factor_all 0.035
_refine_ls_R_factor_obs 0.035
_refine_ls_shift/esd_max 0.00
_refine_ls_shift/esd_mean 0.000
_refine_ls_structure_factor_coef Fsqd
_refine_ls_weighting_details 'w = 1/[\s^2^(Fo^2^)+(0.0413P)^2^+0.7586P] where P=(Fo^2^+2Fc^2^)/3'
_refine_ls_weighting_scheme calc
_refine_ls_wR_factor_all 0.095
_refine_ls_wR_factor_obs 0.095
_reflns_number_observed 3409
_reflns_number_total 4420
_reflns_observed_criterion >2sigma(I)
_cod_data_source_file bk1273.cif
_cod_data_source_block fdt
_cod_depositor_comments
;
The following automatic conversions were performed:
'_symmetry_cell_setting' value 'Monoclinic' changed to 'monoclinic'
according to '/home/saulius/struct/CIF-dictionaries/cif_core.dic'
dictionary named 'cif_core.dic' version 2.4.1 from 2010-06-29.

Automatic conversion script
Id: cif_fix_enum 1527 2010-12-29 10:47:43Z saulius 

The following automatic conversions were performed:

'_symmetry_cell_setting' value 'Monoclinic' changed to 'monoclinic'
according to /home/saulius/struct/CIF-dictionaries/cif_core.dic
dictionary named 'cif_core.dic' version 2.4.1 from 2010-06-29.

Automatic conversion script
Id: cif_fix_values 1715 2011-07-08 13:25:40Z adriana 

The following automatic conversions were performed:

'_exptl_crystal_density_meas' value 'not measured' was changed to '?'
- the value is perceived as not measured.

Automatic conversion script
Id: cif_fix_values 3008 2015-01-20 13:52:24Z robertas 

The following automatic conversions were performed:

'_refine_ls_weighting_scheme' value 'calc w =
1/[\s^2^(Fo^2^)+(0.0413P)^2^+0.7586P] where P=(Fo^2^+2Fc^2^)/3' was
changed to 'calc'. New tag '_refine_ls_weighting_details' was
created. The value of the new tag was set to 'w =
1/[\s^2^(Fo^2^)+(0.0413P)^2^+0.7586P] where P=(Fo^2^+2Fc^2^)/3'.

Automatic conversion script
Id: cif_fix_values 3143 2015-03-26 13:38:13Z robertas 
;
_cod_original_sg_symbol_H-M 'P 21/c'
_cod_database_code 2005726

loop_
_symmetry_equiv_pos_as_xyz
x,y,z
-x,1/2+y,1/2-z
-x,-y,-z
x,1/2-y,1/2+z

loop_
_atom_site_aniso_label
_atom_site_aniso_U_11
_atom_site_aniso_U_22
_atom_site_aniso_U_33
_atom_site_aniso_U_12
_atom_site_aniso_U_13
_atom_site_aniso_U_23
F1 0.0805(9) 0.0421(7) 0.0565(8) -0.0108(6) 0.0324(7) 0.0050(5)
F2 0.0410(6) 0.0415(6) 0.0629(8) -0.0036(5) -0.0020(5) -0.0076(5)
O1 0.0279(6) 0.0318(6) 0.0282(6) -0.0107(5) 0.0059(5) -0.0030(5)
O2 0.0275(6) 0.0329(6) 0.0369(7) 0.0050(5) 0.0092(5) 0.0059(5)
O3 0.0209(6) 0.0233(6) 0.0326(6) -0.0030(4) -0.0001(5) 0.0010(5)
O4 0.0251(6) 0.0449(7) 0.0268(6) 0.0024(5) 0.0028(5) 0.0011(5)
C1 0.0238(8) 0.0218(8) 0.0205(8) -0.0012(6) 0.0025(6) 0.0003(6)
C2 0.0232(8) 0.0201(8) 0.0207(7) 0.0022(6) 0.0017(6) 0.0003(6)
C3 0.0241(8) 0.0234(8) 0.0158(7) 0.0008(6) 0.0045(6) -0.0009(6)
C4 0.0222(8) 0.0245(8) 0.0147(7) 0.0019(6) 0.0038(6) -0.0015(6)
C5 0.0286(8) 0.0230(8) 0.0216(8) 0.0009(7) 0.0042(6) -0.0016(6)
C6 0.0320(9) 0.0270(9) 0.0231(8) 0.0091(7) 0.0038(7) 0.0020(7)
C7 0.0231(8) 0.0367(9) 0.0207(8) 0.0060(7) 0.0018(6) 0.0011(7)
C8 0.0219(8) 0.0304(9) 0.0194(7) -0.0020(7) 0.0043(6) -0.0010(6)
C9 0.0222(8) 0.0227(8) 0.0183(7) 0.0018(6) -0.0001(6) 0.0021(6)
C10 0.0226(8) 0.0226(8) 0.0172(7) 0.0028(6) -0.0004(6) 0.0027(6)
C11 0.0239(8) 0.0257(8) 0.0231(8) 0.0018(6) 0.0015(6) 0.0023(6)
C12 0.0256(8) 0.0338(9) 0.0259(8) 0.0052(7) 0.0062(7) -0.0011(7)
C13 0.0328(9) 0.0266(8) 0.0257(8) 0.0064(7) 0.0026(7) -0.0044(7)
C14 0.0295(9) 0.0212(8) 0.0251(8) 0.0009(7) 0.0005(7) -0.0002(6)
C15 0.0229(8) 0.0214(8) 0.0221(8) 0.0045(6) 0.0039(6) -0.0001(6)
C16 0.0221(8) 0.0211(8) 0.0222(8) 0.0046(6) 0.0037(6) 0.0000(6)
C17 0.0228(8) 0.0248(8) 0.0257(8) 0.0040(7) 0.0009(6) -0.0019(7)
C18 0.0297(9) 0.0341(9) 0.0202(8) 0.0089(7) -0.0017(7) 0.0002(7)
C19 0.0359(9) 0.0295(9) 0.0214(8) 0.0088(7) 0.0061(7) 0.0068(7)
C20 0.0308(9) 0.0231(8) 0.0280(9) 0.0034(7) 0.0065(7) 0.0048(7)
C21 0.0290(9) 0.0243(8) 0.0246(8) -0.0027(7) 0.0051(7) -0.0005(6)
C22 0.0331(9) 0.0349(9) 0.0270(9) -0.0125(8) 0.0020(7) 0.0013(7)
C23 0.0277(9) 0.0341(10) 0.0388(10) -0.0052(7) -0.0023(7) 0.0100(8)
C24 0.0304(10) 0.0297(9) 0.0615(13) 0.0032(8) 0.0162(9) -0.0001(9)
C25 0.0504(12) 0.0341(10) 0.0556(13) -0.0085(9) 0.0263(10) -0.0110(9)
C26 0.0216(8) 0.0237(8) 0.0253(8) 0.0020(6) -0.0004(6) 0.0016(6)
C27 0.0301(9) 0.0289(9) 0.0363(10) -0.0081(7) -0.0015(7) 0.0015(7)
C28 0.0274(9) 0.0387(10) 0.0289(9) -0.0079(7) 0.0053(7) 0.0004(7)
C29 0.0313(9) 0.0317(9) 0.0410(10) 0.0029(8) 0.0016(8) 0.0041(8)
C30 0.0283(9) 0.0370(10) 0.0447(11) 0.0063(8) 0.0051(8) 0.0016(8)

loop_
_atom_site_label
_atom_site_occupancy
_atom_site_fract_x
_atom_site_fract_y
_atom_site_fract_z
_atom_site_U_iso_or_equiv
_atom_site_thermal_displace_type
F1 1.000 -0.35666(13) 0.25088(7) 0.46672(8) 0.0573(5) Uani
F2 1.000 1.01372(10) 0.63631(7) 0.43623(8) 0.0497(4) Uani
O1 1.000 -0.07460(10) 0.33991(7) 0.21520(7) 0.0292(3) Uani
O2 1.000 -0.27803(11) 0.31484(7) 0.31468(8) 0.0320(4) Uani
O3 1.000 0.51904(10) 0.56440(7) 0.24019(7) 0.0261(3) Uani
O4 1.000 0.76964(10) 0.56811(8) 0.35077(7) 0.0324(4) Uani
C1 1.000 0.12855(14) 0.39220(9) 0.18336(9) 0.0222(5) Uani
C2 1.000 0.29777(14) 0.51799(9) 0.19844(10) 0.0216(4) Uani
C3 1.000 0.07015(14) 0.47709(9) 0.14693(9) 0.0210(4) Uani
C4 1.000 0.15912(14) 0.54378(9) 0.15625(9) 0.0204(4) Uani
C5 1.000 0.1204(2) 0.62433(10) 0.12634(10) 0.0244(5) Uani
C6 1.000 -0.0082(2) 0.63744(10) 0.08707(10) 0.0275(5) Uani
C7 1.000 -0.0958(2) 0.57096(10) 0.07651(10) 0.0270(5) Uani
C8 1.000 -0.05685(14) 0.49048(10) 0.10613(10) 0.0238(5) Uani
C9 1.000 0.24434(14) 0.37673(9) 0.13529(9) 0.0215(4) Uani
C10 1.000 0.33159(14) 0.44483(9) 0.14059(9) 0.0212(4) Uani
C11 1.000 0.43392(15) 0.44285(10) 0.09394(10) 0.0245(5) Uani
C12 1.000 0.4525(2) 0.37152(10) 0.04472(10) 0.0282(5) Uani
C13 1.000 0.3702(2) 0.30256(10) 0.04282(10) 0.0286(5) Uani
C14 1.000 0.2649(2) 0.30498(10) 0.08777(10) 0.0257(5) Uani
C15 1.000 0.19232(14) 0.41037(9) 0.27802(10) 0.0221(5) Uani
C16 1.000 0.28290(14) 0.47666(9) 0.28591(10) 0.0218(5) Uani
C17 1.000 0.34900(15) 0.49961(10) 0.36757(10) 0.0248(5) Uani
C18 1.000 0.3235(2) 0.45674(10) 0.44180(10) 0.0287(5) Uani
C19 1.000 0.2334(2) 0.39171(10) 0.43397(10) 0.0288(5) Uani
C20 1.000 0.1674(2) 0.36805(10) 0.35188(10) 0.0271(5) Uani
C21 1.000 0.03189(15) 0.31977(10) 0.17223(10) 0.0259(5) Uani
C22 1.000 -0.1849(2) 0.28788(11) 0.18757(11) 0.0320(5) Uani
C23 1.000 -0.2986(2) 0.32389(11) 0.22254(11) 0.0344(6) Uani
C24 1.000 -0.3783(2) 0.35232(12) 0.35365(13) 0.0396(6) Uani
C25 1.000 -0.3484(2) 0.33713(12) 0.44923(13) 0.0447(7) Uani
C26 1.000 0.39102(14) 0.59181(9) 0.20536(10) 0.0240(5) Uani
C27 1.000 0.6112(2) 0.63049(11) 0.24087(11) 0.0326(5) Uani
C28 1.000 0.7454(2) 0.59421(11) 0.26214(11) 0.0316(5) Uani
C29 1.000 0.8870(2) 0.52072(11) 0.37232(12) 0.0352(5) Uani
C30 1.000 1.0073(2) 0.57196(11) 0.37320(12) 0.0368(6) Uani
H5 1.000 0.1809 0.66984 0.13263 0.0290 Uiso
H6 1.000 -0.0359 0.69249 0.06737 0.0330 Uiso
H7 1.000 -0.1831 0.58040 0.04887 0.0320 Uiso
H8 1.000 -0.11706 0.44479 0.09843 0.0290 Uiso
H11 1.000 0.49115 0.48990 0.09551 0.0290 Uiso
H12 1.000 0.5222 0.37018 0.01220 0.0340 Uiso
H13 1.000 0.3854 0.25333 0.01074 0.0340 Uiso
H14 1.000 0.2077 0.25788 0.08589 0.0310 Uiso
H17 1.000 0.41120 0.54415 0.37307 0.0300 Uiso
H18 1.000 0.3683 0.47239 0.49796 0.0340 Uiso
H19 1.000 0.2164 0.36302 0.48476 0.0350 Uiso
H20 1.000 0.1057 0.32321 0.34656 0.0330 Uiso
H21A 1.000 0.07480 0.26730 0.19742 0.0310 Uiso
H21B 1.000 0.00016 0.30991 0.10925 0.0310 Uiso
H22A 1.000 -0.2040 0.28588 0.12289 0.0380 Uiso
H22B 1.000 -0.1674 0.22944 0.20961 0.0380 Uiso
H23A 1.000 -0.3792 0.29380 0.19654 0.0410 Uiso
H23B 1.000 -0.3089 0.38458 0.20677 0.0410 Uiso
H24A 1.000 -0.3828 0.41394 0.34156 0.0470 Uiso
H24B 1.000 -0.4635 0.32683 0.32924 0.0470 Uiso
H25A 1.000 -0.4107 0.36878 0.47885 0.0540 Uiso
H25B 1.000 -0.2596 0.35782 0.47222 0.0540 Uiso
H26A 1.000 0.36310 0.63591 0.24374 0.0290 Uiso
H26B 1.000 0.39021 0.61692 0.14675 0.0290 Uiso
H27A 1.000 0.5995 0.65838 0.18291 0.0390 Uiso
H27B 1.000 0.5981 0.67348 0.28511 0.0390 Uiso
H28A 1.000 0.8102 0.63740 0.25197 0.0380 Uiso
H28B 1.000 0.7538 0.54515 0.22364 0.0380 Uiso
H29A 1.000 0.8894 0.49482 0.43072 0.0420 Uiso
H29B 1.000 0.8864 0.47414 0.32947 0.0420 Uiso
H30A 1.000 1.0071 0.59737 0.31479 0.0440 Uiso
H30B 1.000 1.0848 0.53495 0.38673 0.0440 Uiso

loop_
_geom_angle_atom_site_label_1
_geom_angle_atom_site_label_2
_geom_angle_atom_site_label_3
_geom_angle
_geom_angle_publ_flag
C21 O1 C22 112.60(10) yes
C23 O2 C24 112.80(10) yes
C26 O3 C27 111.80(10) yes
C28 O4 C29 112.90(10) yes
C3 C1 C9 104.72(11) no
C3 C1 C15 105.69(11) no
C3 C1 C21 113.60(12) no
C9 C1 C15 104.07(12) no
C9 C1 C21 112.62(12) no
C15 C1 C21 115.12(12) no
C4 C2 C10 103.89(12) no
C4 C2 C16 105.27(12) no
C4 C2 C26 111.94(12) no
C10 C2 C16 105.20(11) no
C10 C2 C26 114.48(12) no
C16 C2 C26 115.01(12) no
C1 C3 C4 113.81(13) no
C1 C3 C8 126.15(13) no
C4 C3 C8 120.03(13) no
C2 C4 C3 113.91(12) no
C2 C4 C5 125.74(14) no
C3 C4 C5 120.32(15) no
C4 C5 C6 119.14(16) no
C5 C6 C7 120.49(15) no
C6 C7 C8 120.29(17) no
C3 C8 C7 119.70(15) no
C1 C9 C10 113.73(12) no
C1 C9 C14 126.10(14) no
C10 C9 C14 120.14(14) no
C2 C10 C9 113.66(12) no
C2 C10 C11 126.30(13) no
C9 C10 C11 120.00(13) no
C10 C11 C12 119.60(15) no
C11 C12 C13 120.45(17) no
C12 C13 C14 120.26(15) no
C9 C14 C13 119.43(16) no
C1 C15 C16 113.70(13) no
C1 C15 C20 126.10(14) no
C16 C15 C20 120.20(14) no
C2 C16 C15 113.89(13) no
C2 C16 C17 126.05(13) no
C15 C16 C17 120.06(14) no
C16 C17 C18 119.50(15) no
C17 C18 C19 120.38(15) no
C18 C19 C20 120.28(15) no
C15 C20 C19 119.58(16) no
O1 C21 C1 109.50(10) yes
O1 C22 C23 108.70(10) yes
O2 C23 C22 109.3(2) yes
O2 C24 C25 108.1(2) yes
F1 C25 C24 110.1(2) yes
O3 C26 C2 110.10(10) yes
O3 C27 C28 109.10(10) yes
O4 C28 C27 109.6(2) yes
O4 C29 C30 113.90(10) yes
F2 C30 C29 110.0(2) yes

loop_
_geom_bond_atom_site_label_1
_geom_bond_atom_site_label_2
_geom_bond_distance
_geom_bond_publ_flag
F1 C25 1.393(2) yes
F2 C30 1.403(2) yes
O1 C21 1.421(2) yes
O1 C22 1.419(2) yes
O2 C23 1.416(2) yes
O2 C24 1.419(2) yes
O3 C26 1.421(2) yes
O3 C27 1.416(2) yes
O4 C28 1.417(2) yes
O4 C29 1.425(2) yes
C1 C3 1.540(2) no
C1 C9 1.538(2) no
C1 C15 1.534(2) no
C1 C21 1.514(2) no
C2 C4 1.538(2) no
C2 C10 1.538(2) no
C2 C16 1.535(2) no
C2 C26 1.509(2) no
C3 C4 1.394(2) no
C3 C8 1.385(2) no
C4 C5 1.390(2) no
C5 C6 1.392(3) no
C6 C7 1.382(3) no
C7 C8 1.388(2) no
C9 C10 1.401(2) no
C9 C14 1.387(2) no
C10 C11 1.384(2) no
C11 C12 1.391(2) no
C12 C13 1.383(3) no
C13 C14 1.394(3) no
C15 C16 1.400(2) no
C15 C20 1.387(2) no
C16 C17 1.386(2) no
C17 C18 1.398(2) no
C18 C19 1.382(3) no
C19 C20 1.394(2) no
C22 C23 1.494(3) no
C24 C25 1.482(3) no
C27 C28 1.496(3) no
C29 C30 1.489(3) no

loop_
_geom_torsion_atom_site_label_1
_geom_torsion_atom_site_label_2
_geom_torsion_atom_site_label_3
_geom_torsion_atom_site_label_4
_geom_torsion
_geom_torsion_publ_flag
C22 O1 C21 C1 163.08(12) no
C21 O1 C22 C23 -169.21(13) no
C24 O2 C23 C22 176.33(14) no
C23 O2 C24 C25 178.58(14) no
C27 O3 C26 C2 175.09(12) no
C26 O3 C27 C28 -169.53(13) no
C29 O4 C28 C27 170.59(14) no
C28 O4 C29 C30 69.76(19) no
C9 C1 C3 C4 -56.12(15) no
C9 C1 C3 C8 122.45(15) no
C15 C1 C3 C4 53.45(16) no
C15 C1 C3 C8 -127.99(15) no
C21 C1 C3 C4 -179.40(12) no
C21 C1 C3 C8 -0.8(2) no
C3 C1 C9 C10 52.79(15) no
C3 C1 C9 C14 -125.37(15) no
C15 C1 C9 C10 -57.95(15) no
C15 C1 C9 C14 123.89(15) no
C21 C1 C9 C10 176.71(12) no
C21 C1 C9 C14 -1.5(2) no
C3 C1 C15 C16 -54.87(16) no
C3 C1 C15 C20 125.01(16) no
C9 C1 C15 C16 55.16(15) no
C9 C1 C15 C20 -124.96(16) no
C21 C1 C15 C16 178.90(13) no
C21 C1 C15 C20 -1.2(2) no
C3 C1 C21 O1 -58.79(15) no
C9 C1 C21 O1 -177.63(12) no
C15 C1 C21 O1 63.28(16) no
C10 C2 C4 C3 54.74(15) no
C10 C2 C4 C5 -123.39(15) no
C16 C2 C4 C3 -55.59(15) no
C16 C2 C4 C5 126.27(15) no
C26 C2 C4 C3 178.78(13) no
C26 C2 C4 C5 0.6(2) no
C4 C2 C10 C9 -57.92(15) no
C4 C2 C10 C11 120.03(16) no
C16 C2 C10 C9 52.47(16) no
C16 C2 C10 C11 -129.59(15) no
C26 C2 C10 C9 179.71(16) no
C26 C2 C10 C11 -2.3(2) no
C4 C2 C16 C15 54.08(16) no
C4 C2 C16 C17 -125.60(16) no
C10 C2 C16 C15 -55.31(16) no
C10 C2 C16 C17 125.01(16) no
C26 C2 C16 C15 177.78(13) no
C26 C2 C16 C17 -1.9(2) no
C4 C2 C26 O3 -176.85(12) no
C10 C2 C26 O3 -58.96(16) no
C16 C2 C26 O3 63.07(16) no
C1 C3 C4 C2 1.73(17) no
C1 C3 C4 C5 180.0(7) no
C8 C3 C4 C2 -176.93(13) no
C8 C3 C4 C5 1.3(2) no
C1 C3 C8 C7 180.0(8) no
C4 C3 C8 C7 -1.5(2) no
C2 C4 C5 C6 178.05(14) no
C3 C4 C5 C6 0.0(5) no
C4 C5 C6 C7 -1.1(2) no
C5 C6 C7 C8 0.9(3) no
C6 C7 C8 C3 0.4(2) no
C1 C9 C10 C2 3.87(17) no
C1 C9 C10 C11 -174.22(13) no
C14 C9 C10 C2 -177.85(13) no
C14 C9 C10 C11 4.1(2) no
C1 C9 C14 C13 175.70(14) no
C10 C9 C14 C13 -2.4(2) no
C2 C10 C11 C12 179.60(14) no
C9 C10 C11 C12 -2.6(2) no
C10 C11 C12 C13 -0.6(2) no
C11 C12 C13 C14 2.3(3) no
C12 C13 C14 C9 -0.8(2) no
C1 C15 C16 C2 0.87(18) no
C1 C15 C16 C17 -179.43(14) no
C20 C15 C16 C2 -179.02(14) no
C20 C15 C16 C17 0.7(2) no
C1 C15 C20 C19 179.9(2) no
C16 C15 C20 C19 -0.2(3) no
C2 C16 C17 C18 178.98(15) no
C15 C16 C17 C18 -0.7(2) no
C16 C17 C18 C19 0.2(3) no
C17 C18 C19 C20 0.2(3) no
C18 C19 C20 C15 -0.2(3) no
O1 C22 C23 O2 -68.2(2) yes
O2 C24 C25 F1 -66.4(2) yes
O3 C27 C28 O4 -70.0(2) yes
O4 C29 C30 F2 61.1(2) yes
